data_4035936
loop_
_publ_author_name
'Voight, Eric A.'
'Brown, Brian S.'
'Greszler, Stephen N.'
'Halvorsen, Geoff T.'
'Zhao, Gang'
'Kruger, Albert W.'
'Hartung, John'
'Lukin, Kirill A.'
'Martinez, Steven R.'
'Moschetta, Eric G.'
'Tudesco, Michael T.'
'Ide, Nathan D.'

_publ_section_title
;
 Synthesis of ABBV-168, a 2'-Bromouridine for the Treatment of Hepatitis
 C.
;
_journal_issue 8
_journal_name_full 'The Journal of organic chemistry'
_journal_page_first 4723
_journal_page_last 4734
_journal_paper_doi 10.1021/acs.joc.8b02341
_journal_volume 84
_journal_year 2019
_chemical_absolute_configuration ad
_chemical_formula_sum 'C13 H20 Br F O5'
_chemical_formula_weight 355.20
_space_group_crystal_system orthorhombic
_space_group_IT_number 19
_space_group_name_Hall 'P 2ac 2ab'
_space_group_name_H-M_alt 'P 21 21 21'
_atom_sites_solution_hydrogens geom
_audit_creation_method SHELXL-2014/7
_cell_angle_alpha 90
_cell_angle_beta 90
_cell_angle_gamma 90
_cell_formula_units_Z 4
_cell_length_a 5.810(3)
_cell_length_b 10.115(6)
_cell_length_c 25.579(14)
_cell_measurement_reflns_used 1122
_cell_measurement_temperature 100(2)
_cell_measurement_theta_max 19.589
_cell_measurement_theta_min 3.1245
_cell_volume 1503.2(14)
_computing_cell_refinement 'Apex2 v2.4-3 (Bruker, 2012)'
_computing_data_collection 'Apex2 v2.4-3 (Bruker, 2012)'
_computing_data_reduction 'Apex2 v2.4-3 (Bruker, 2012)'
_computing_molecular_graphics 'ORTEP-3 for Windows v2.01'
_computing_publication_material 'SHELXL-97 (Sheldrick, 2008)'
_computing_structure_refinement 'SHELXL-2014/7 (Sheldrick, 2014)'
_computing_structure_solution 'SHELXS-97 (Sheldrick, 2008)'
_diffrn_ambient_temperature 100(2)
_diffrn_measured_fraction_theta_full 1.000
_diffrn_measured_fraction_theta_max 0.995
_diffrn_measurement_device_type CCD
_diffrn_measurement_method 'omega scan'
_diffrn_radiation_type MoK\a
_diffrn_radiation_wavelength 0.71073
_diffrn_reflns_av_R_equivalents 0.1646
_diffrn_reflns_av_unetI/netI 0.1988
_diffrn_reflns_Laue_measured_fraction_full 1.000
_diffrn_reflns_Laue_measured_fraction_max 0.995
_diffrn_reflns_limit_h_max 7
_diffrn_reflns_limit_h_min -7
_diffrn_reflns_limit_k_max 13
_diffrn_reflns_limit_k_min -13
_diffrn_reflns_limit_l_max 33
_diffrn_reflns_limit_l_min -33
_diffrn_reflns_number 17960
_diffrn_reflns_point_group_measured_fraction_full 1.000
_diffrn_reflns_point_group_measured_fraction_max 0.993
_diffrn_reflns_theta_full 25.242
_diffrn_reflns_theta_max 27.550
_diffrn_reflns_theta_min 1.592
_diffrn_source 'sealed tube'
_exptl_absorpt_coefficient_mu 2.761
_exptl_absorpt_correction_T_max 0.7456
_exptl_absorpt_correction_T_min 0.6189
_exptl_absorpt_correction_type multi-scan
_exptl_absorpt_process_details 'SADABS v2.03 (Bruker AXS Inc., 2003'
_exptl_crystal_colour colourless
_exptl_crystal_density_diffrn 1.569
_exptl_crystal_density_method none
_exptl_crystal_description rod
_exptl_crystal_F_000 728
_exptl_crystal_size_max 0.200
_exptl_crystal_size_mid 0.050
_exptl_crystal_size_min 0.010
_refine_diff_density_max 0.788
_refine_diff_density_min -0.739
_refine_diff_density_rms 0.108
_refine_ls_abs_structure_details
;
 Flack x determined using 532 quotients [(I+)-(I-)]/[(I+)+(I-)]
 (Parsons, Flack and Wagner, Acta Cryst. B69 (2013) 249-259).
;
_refine_ls_abs_structure_Flack -0.016(11)
_refine_ls_extinction_method none
_refine_ls_goodness_of_fit_ref 0.783
_refine_ls_hydrogen_treatment constr
_refine_ls_matrix_type full
_refine_ls_number_parameters 182
_refine_ls_number_reflns 3442
_refine_ls_number_restraints 0
_refine_ls_restrained_S_all 0.783
_refine_ls_R_factor_all 0.1190
_refine_ls_R_factor_gt 0.0475
_refine_ls_shift/su_max 0.001
_refine_ls_shift/su_mean 0.000
_refine_ls_structure_factor_coef Fsqd
_refine_ls_weighting_details 'w=1/[\s^2^(Fo^2^)+(0.0103P)^2^] where P=(Fo^2^+2Fc^2^)/3'
_refine_ls_weighting_scheme calc
_refine_ls_wR_factor_gt 0.0585
_refine_ls_wR_factor_ref 0.0694
_reflns_Friedel_coverage 0.704
_reflns_Friedel_fraction_full 1.000
_reflns_Friedel_fraction_max 0.991
_reflns_number_gt 1899
_reflns_number_total 3442
_reflns_threshold_expression 'I > 2\s(I)'
_cod_data_source_file jo8b02341_si_002.cif
_cod_data_source_block compound21
_cod_original_cell_volume 1503.3(14)
_cod_database_code 4035936
_shelx_shelxl_version_number 2014/7
_shelx_space_group_comment
;
The symmetry employed for this shelxl refinement is uniquely defined
by the following loop, which should always be used as a source of
symmetry information in preference to the above space-group names.
They are only intended as comments.
;
_shelx_estimated_absorpt_t_min 0.608
_shelx_estimated_absorpt_t_max 0.973

loop_
_space_group_symop_operation_xyz
'x, y, z'
'-x+1/2, -y, z+1/2'
'-x, y+1/2, -z+1/2'
'x+1/2, -y+1/2, -z'

loop_
_atom_site_label
_atom_site_type_symbol
_atom_site_fract_x
_atom_site_fract_y
_atom_site_fract_z
_atom_site_U_iso_or_equiv
_atom_site_adp_type
_atom_site_occupancy
_atom_site_site_symmetry_order
_atom_site_calc_flag
_atom_site_refinement_flags_posn
_atom_site_refinement_flags_adp
Br1 Br 0.87259(15) 0.03178(7) 0.82448(3) 0.02246(19) Uani 1 1 d . .
F1 F 1.1103(7) 0.2551(3) 0.83683(13) 0.0210(10) Uani 1 1 d . .
O1 O 0.9017(10) 0.2653(5) 0.92957(18) 0.0226(13) Uani 1 1 d . .
O2 O 0.5610(8) 0.2174(5) 0.89254(18) 0.0168(13) Uani 1 1 d . .
O3 O 0.8430(9) 0.2600(4) 0.74302(17) 0.0174(12) Uani 1 1 d . .
O4 O 0.7266(7) 0.4849(5) 0.85088(18) 0.0154(13) Uani 1 1 d . .
O5 O 0.4598(7) 0.5668(4) 0.79388(18) 0.0161(13) Uani 1 1 d . .
C1 C 0.8803(14) 0.2239(6) 0.8372(2) 0.0166(17) Uani 1 1 d . .
C2 C 0.7835(13) 0.2398(7) 0.8926(3) 0.014(2) Uani 1 1 d . .
C3 C 0.4465(12) 0.2054(7) 0.9436(3) 0.015(2) Uani 1 1 d . .
H3A H 0.3016 0.2570 0.9437 0.018 Uiso 1 1 calc R U
H3B H 0.5476 0.2402 0.9715 0.018 Uiso 1 1 calc R U
C4 C 0.3963(15) 0.0629(6) 0.9531(3) 0.036(2) Uani 1 1 d . .
H4A H 0.2872 0.0310 0.9267 0.055 Uiso 1 1 calc R U
H4B H 0.3293 0.0521 0.9880 0.055 Uiso 1 1 calc R U
H4C H 0.5393 0.0119 0.9507 0.055 Uiso 1 1 calc R U
C5 C 0.7537(12) 0.2967(7) 0.7927(3) 0.0154(19) Uani 1 1 d . .
H5 H 0.5847 0.2784 0.7944 0.018 Uiso 1 1 calc R U
C6 C 0.7999(12) 0.4463(7) 0.7988(3) 0.016(2) Uani 1 1 d . .
H6 H 0.9671 0.4661 0.7937 0.020 Uiso 1 1 calc R U
C7 C 0.6527(13) 0.5311(7) 0.7623(2) 0.0225(17) Uani 1 1 d . .
H7A H 0.7380 0.6105 0.7506 0.027 Uiso 1 1 calc R U
H7B H 0.6034 0.4801 0.7312 0.027 Uiso 1 1 calc R U
C8 C 0.5445(13) 0.5790(7) 0.8461(3) 0.015(2) Uani 1 1 d . .
C9 C 0.3519(13) 0.5484(6) 0.8836(2) 0.0149(16) Uani 1 1 d . .
H9A H 0.2991 0.4565 0.8779 0.018 Uiso 1 1 calc R U
H9B H 0.2207 0.6082 0.8764 0.018 Uiso 1 1 calc R U
C10 C 0.4261(12) 0.5646(6) 0.9405(3) 0.019(2) Uani 1 1 d . .
H10A H 0.2923 0.5495 0.9637 0.023 Uiso 1 1 calc R U
H10B H 0.5447 0.4977 0.9490 0.023 Uiso 1 1 calc R U
C11 C 0.5221(12) 0.7013(7) 0.9502(3) 0.022(2) Uani 1 1 d . .
H11A H 0.5783 0.7075 0.9866 0.026 Uiso 1 1 calc R U
H11B H 0.3989 0.7678 0.9454 0.026 Uiso 1 1 calc R U
C12 C 0.7178(12) 0.7303(7) 0.9128(3) 0.021(2) Uani 1 1 d . .
H12A H 0.8462 0.6683 0.9197 0.026 Uiso 1 1 calc R U
H12B H 0.7746 0.8212 0.9189 0.026 Uiso 1 1 calc R U
C13 C 0.6416(15) 0.7166(6) 0.8560(3) 0.0210(18) Uani 1 1 d . .
H13A H 0.5228 0.7838 0.8481 0.025 Uiso 1 1 calc R U
H13B H 0.7746 0.7322 0.8326 0.025 Uiso 1 1 calc R U

loop_
_atom_site_aniso_label
_atom_site_aniso_U_11
_atom_site_aniso_U_22
_atom_site_aniso_U_33
_atom_site_aniso_U_23
_atom_site_aniso_U_13
_atom_site_aniso_U_12
Br1 0.0299(4) 0.0118(3) 0.0256(4) -0.0006(4) 0.0033(5) -0.0021(4)
F1 0.007(2) 0.028(2) 0.029(3) 0.0093(18) -0.004(2) -0.004(2)
O1 0.016(4) 0.035(3) 0.018(3) -0.003(3) -0.005(3) 0.007(3)
O2 0.012(3) 0.022(3) 0.016(3) -0.002(2) 0.003(2) 0.000(2)
O3 0.023(3) 0.020(3) 0.010(3) -0.005(2) 0.010(3) 0.004(3)
O4 0.019(3) 0.013(3) 0.013(3) -0.001(2) 0.001(2) 0.009(3)
O5 0.015(3) 0.021(3) 0.012(3) -0.001(2) 0.000(2) 0.005(2)
C1 0.011(4) 0.010(3) 0.028(5) 0.001(3) 0.002(4) 0.008(4)
C2 0.014(5) 0.012(5) 0.017(5) 0.005(4) 0.006(4) 0.000(4)
C3 0.016(5) 0.017(4) 0.011(4) 0.004(3) 0.008(4) 0.004(4)
C4 0.052(6) 0.025(5) 0.032(5) 0.006(4) 0.020(5) 0.001(5)
C5 0.016(5) 0.013(4) 0.017(5) -0.006(4) -0.002(4) 0.000(3)
C6 0.017(5) 0.015(5) 0.017(4) 0.001(3) 0.002(3) 0.008(4)
C7 0.031(5) 0.020(4) 0.016(4) 0.002(4) -0.002(4) 0.008(5)
C8 0.015(5) 0.015(4) 0.016(5) 0.003(3) -0.005(4) 0.002(4)
C9 0.013(4) 0.009(4) 0.022(4) -0.001(3) 0.003(4) 0.001(4)
C10 0.016(5) 0.015(4) 0.027(5) -0.003(3) 0.000(4) 0.003(3)
C11 0.021(5) 0.020(5) 0.025(5) -0.008(4) 0.005(4) -0.002(4)
C12 0.022(6) 0.012(4) 0.030(6) -0.001(4) 0.004(4) 0.001(4)
C13 0.021(5) 0.018(4) 0.024(5) -0.001(3) 0.005(5) -0.006(4)

loop_
_atom_type_symbol
_atom_type_description
_atom_type_scat_dispersion_real
_atom_type_scat_dispersion_imag
_atom_type_scat_source
C C 0.0033 0.0016 'International Tables Vol C Tables 4.2.6.8 and 6.1.1.4'
H H 0.0000 0.0000 'International Tables Vol C Tables 4.2.6.8 and 6.1.1.4'
O O 0.0106 0.0060 'International Tables Vol C Tables 4.2.6.8 and 6.1.1.4'
F F 0.0171 0.0103 'International Tables Vol C Tables 4.2.6.8 and 6.1.1.4'
Br Br -0.2901 2.4595 'International Tables Vol C Tables 4.2.6.8 and 6.1.1.4'

loop_
_geom_angle_atom_site_label_1
_geom_angle_atom_site_label_2
_geom_angle_atom_site_label_3
_geom_angle
C2 O2 C3 117.3(6)
C8 O4 C6 108.5(5)
C7 O5 C8 106.2(5)
F1 C1 C2 109.8(6)
F1 C1 C5 110.4(5)
C2 C1 C5 117.2(6)
F1 C1 Br1 104.4(4)
C2 C1 Br1 104.3(4)
C5 C1 Br1 109.7(5)
O1 C2 O2 127.2(8)
O1 C2 C1 122.8(7)
O2 C2 C1 110.0(7)
O2 C3 C4 108.2(6)
O2 C3 H3A 110.1
C4 C3 H3A 110.1
O2 C3 H3B 110.1
C4 C3 H3B 110.1
H3A C3 H3B 108.4
C3 C4 H4A 109.5
C3 C4 H4B 109.5
H4A C4 H4B 109.5
C3 C4 H4C 109.5
H4A C4 H4C 109.5
H4B C4 H4C 109.5
O3 C5 C1 111.2(6)
O3 C5 C6 106.4(6)
C1 C5 C6 108.1(5)
O3 C5 H5 110.4
C1 C5 H5 110.4
C6 C5 H5 110.4
O4 C6 C7 104.2(5)
O4 C6 C5 107.7(6)
C7 C6 C5 113.0(6)
O4 C6 H6 110.6
C7 C6 H6 110.6
C5 C6 H6 110.6
O5 C7 C6 103.6(5)
O5 C7 H7A 111.0
C6 C7 H7A 111.0
O5 C7 H7B 111.0
C6 C7 H7B 111.0
H7A C7 H7B 109.0
O4 C8 O5 106.2(6)
O4 C8 C9 111.0(6)
O5 C8 C9 108.8(6)
O4 C8 C13 108.7(6)
O5 C8 C13 111.2(6)
C9 C8 C13 110.9(6)
C8 C9 C10 112.0(6)
C8 C9 H9A 109.2
C10 C9 H9A 109.2
C8 C9 H9B 109.2
C10 C9 H9B 109.2
H9A C9 H9B 107.9
C11 C10 C9 111.0(6)
C11 C10 H10A 109.4
C9 C10 H10A 109.4
C11 C10 H10B 109.4
C9 C10 H10B 109.4
H10A C10 H10B 108.0
C10 C11 C12 110.5(6)
C10 C11 H11A 109.5
C12 C11 H11A 109.5
C10 C11 H11B 109.5
C12 C11 H11B 109.5
H11A C11 H11B 108.1
C11 C12 C13 111.5(6)
C11 C12 H12A 109.3
C13 C12 H12A 109.3
C11 C12 H12B 109.3
C13 C12 H12B 109.3
H12A C12 H12B 108.0
C8 C13 C12 110.4(6)
C8 C13 H13A 109.6
C12 C13 H13A 109.6
C8 C13 H13B 109.6
C12 C13 H13B 109.6
H13A C13 H13B 108.1

loop_
_geom_bond_atom_site_label_1
_geom_bond_atom_site_label_2
_geom_bond_distance
Br1 C1 1.971(6)
F1 C1 1.373(8)
O1 C2 1.196(8)
O2 C2 1.313(8)
O2 C3 1.471(7)
O3 C5 1.422(7)
O4 C8 1.428(7)
O4 C6 1.452(7)
O5 C7 1.428(7)
O5 C8 1.429(7)
C1 C2 1.534(9)
C1 C5 1.543(8)
C3 C4 1.490(8)
C3 H3A 0.9900
C3 H3B 0.9900
C4 H4A 0.9800
C4 H4B 0.9800
C4 H4C 0.9800
C5 C6 1.545(9)
C5 H5 1.0000
C6 C7 1.530(8)
C6 H6 1.0000
C7 H7A 0.9900
C7 H7B 0.9900
C8 C9 1.507(9)
C8 C13 1.523(9)
C9 C10 1.526(8)
C9 H9A 0.9900
C9 H9B 0.9900
C10 C11 1.512(8)
C10 H10A 0.9900
C10 H10B 0.9900
C11 C12 1.513(8)
C11 H11A 0.9900
C11 H11B 0.9900
C12 C13 1.525(9)
C12 H12A 0.9900
C12 H12B 0.9900
C13 H13A 0.9900
C13 H13B 0.9900

loop_
_geom_torsion_atom_site_label_1
_geom_torsion_atom_site_label_2
_geom_torsion_atom_site_label_3
_geom_torsion_atom_site_label_4
_geom_torsion
C3 O2 C2 O1 -8.4(12)
C3 O2 C2 C1 169.6(5)
F1 C1 C2 O1 -5.5(9)
C5 C1 C2 O1 -132.6(8)
Br1 C1 C2 O1 105.8(7)
F1 C1 C2 O2 176.4(5)
C5 C1 C2 O2 49.3(9)
Br1 C1 C2 O2 -72.3(7)
C2 O2 C3 C4 -104.8(8)
F1 C1 C5 O3 60.7(7)
C2 C1 C5 O3 -172.5(6)
Br1 C1 C5 O3 -53.8(7)
F1 C1 C5 C6 -55.7(7)
C2 C1 C5 C6 71.1(8)
Br1 C1 C5 C6 -170.2(5)
C8 O4 C6 C7 2.7(7)
C8 O4 C6 C5 -117.6(5)
O3 C5 C6 O4 -175.7(5)
C1 C5 C6 O4 -56.2(7)
O3 C5 C6 C7 69.8(7)
C1 C5 C6 C7 -170.8(6)
C8 O5 C7 C6 33.1(7)
O4 C6 C7 O5 -21.8(7)
C5 C6 C7 O5 94.9(6)
C6 O4 C8 O5 17.6(6)
C6 O4 C8 C9 135.7(6)
C6 O4 C8 C13 -102.1(6)
C7 O5 C8 O4 -32.3(6)
C7 O5 C8 C9 -151.9(5)
C7 O5 C8 C13 85.7(7)
O4 C8 C9 C10 65.8(7)
O5 C8 C9 C10 -177.7(5)
C13 C8 C9 C10 -55.1(7)
C8 C9 C10 C11 55.4(7)
C9 C10 C11 C12 -55.6(8)
C10 C11 C12 C13 57.0(8)
O4 C8 C13 C12 -66.9(8)
O5 C8 C13 C12 176.5(6)
C9 C8 C13 C12 55.4(8)
C11 C12 C13 C8 -56.8(8)
